data_7117298
loop_
_publ_author_name
'Chao Huang'
'Jie Wu'
'Chuanjun Song'
'Ran Ding'
'Yan Qiao'
'Hongwei Hou'
'Junbiao Chang'
'Yaoting Fan'

_publ_section_title
;
 Reversible conversion of valence-tautomeric copper metal-organic
 frameworks dependent single-crystal-to-single-crystal
 oxidation/reduction: a redox-switchable catalyst for C-H bonds activation
 reaction
;
_journal_name_full Chem.Commun.
_journal_page_first 10353
_journal_paper_doi 10.1039/C5cc02432C
_journal_volume 51
_journal_year 2015
_chemical_formula_moiety 'C6 H4 Cu2 N9 O1.50'
_chemical_formula_sum 'C6 H4 Cu2 N9 O1.5'
_chemical_formula_weight 353.26
_chemical_name_systematic 'Cu(I)Cu(II) complex'
_space_group_IT_number 15
_symmetry_cell_setting monoclinic
_symmetry_space_group_name_Hall '-C 2yc'
_symmetry_space_group_name_H-M 'C 1 2/c 1'
_atom_sites_solution_hydrogens geom
_atom_sites_solution_primary direct
_atom_sites_solution_secondary difmap
_audit_creation_method SHELXL-97
_audit_update_record
;
2015-01-03 deposited with the CCDC.
2015-05-06 downloaded from the CCDC.
;
_cell_angle_alpha 90.00
_cell_angle_beta 119.89(3)
_cell_angle_gamma 90.00
_cell_formula_units_Z 8
_cell_length_a 24.338(5)
_cell_length_b 9.4877(19)
_cell_length_c 16.502(3)
_cell_measurement_reflns_used 4576
_cell_measurement_temperature 293(2)
_cell_measurement_theta_max 27.8884
_cell_measurement_theta_min 2.3497
_cell_volume 3303.6(15)
_computing_cell_refinement 'CrystalClear (Rigaku/MSC Inc., 2006)'
_computing_data_collection 'CrystalClear (Rigaku/MSC Inc., 2006)'
_computing_data_reduction 'CrystalClear (Rigaku/MSC Inc., 2006)'
_computing_molecular_graphics SHELXTL
_computing_publication_material SHELXTL
_computing_structure_refinement 'SHELXL-97 (Sheldrick, 1997)'
_computing_structure_solution 'SHELXS-97 (Sheldrick, 1990)'
_diffrn_ambient_temperature 293(2)
_diffrn_detector_area_resol_mean 28.5714
_diffrn_measured_fraction_theta_full 0.999
_diffrn_measured_fraction_theta_max 0.999
_diffrn_measurement_device_type Saturn724
_diffrn_measurement_method dtprofit.ref
_diffrn_radiation_monochromator graphite
_diffrn_radiation_source 'fine-focus sealed tube'
_diffrn_radiation_type MoK\a
_diffrn_radiation_wavelength 0.71073
_diffrn_reflns_av_R_equivalents 0.0000
_diffrn_reflns_av_sigmaI/netI 0.0273
_diffrn_reflns_limit_h_max 25
_diffrn_reflns_limit_h_min -29
_diffrn_reflns_limit_k_max 11
_diffrn_reflns_limit_k_min 0
_diffrn_reflns_limit_l_max 19
_diffrn_reflns_limit_l_min 0
_diffrn_reflns_number 3066
_diffrn_reflns_theta_full 25.49
_diffrn_reflns_theta_max 25.49
_diffrn_reflns_theta_min 2.35
_diffrn_standards_number 4240
_exptl_absorpt_coefficient_mu 2.581
_exptl_absorpt_correction_T_max 0.6829
_exptl_absorpt_correction_T_min 0.6133
_exptl_absorpt_correction_type numerical
_exptl_absorpt_process_details 'CrystalClear (Rigaku/MSC Inc., 2006)'
_exptl_crystal_colour Black
_exptl_crystal_density_diffrn 1.420
_exptl_crystal_density_method 'not measured'
_exptl_crystal_description Block
_exptl_crystal_F_000 1384
_exptl_crystal_size_max 0.21
_exptl_crystal_size_mid 0.18
_exptl_crystal_size_min 0.16
_platon_squeeze_details
;
The unit cell includes a large region of disordered solvent water molecules,
which could not be modeled as discrete atomic sites. We employed PLATON/SQUEEZE 
to calculate the diffraction contribution of the solvent water molecules and, 
thereby, to produce a set of solvent-free diffraction intensities.Combing  
single-crystal structures, elemental microanalyses, TGA and the electron count 
of the SQUEEZE results, about 1.5 water molecules per asymmetric unit
;
_refine_diff_density_max 1.236
_refine_diff_density_min -0.782
_refine_diff_density_rms 0.150
_refine_ls_extinction_method none
_refine_ls_goodness_of_fit_ref 1.162
_refine_ls_hydrogen_treatment mixed
_refine_ls_matrix_type full
_refine_ls_number_parameters 177
_refine_ls_number_reflns 3066
_refine_ls_number_restraints 227
_refine_ls_restrained_S_all 1.157
_refine_ls_R_factor_all 0.0575
_refine_ls_R_factor_gt 0.0528
_refine_ls_shift/su_max 0.003
_refine_ls_shift/su_mean 0.000
_refine_ls_structure_factor_coef Fsqd
_refine_ls_weighting_details 'calc w=1/[\s^2^(Fo^2^)+(0.0882P)^2^+11.7132P] where P=(Fo^2^+2Fc^2^)/3'
_refine_ls_weighting_scheme calc
_refine_ls_wR_factor_gt 0.1529
_refine_ls_wR_factor_ref 0.1572
_reflns_number_gt 2745
_reflns_number_total 3066
_reflns_threshold_expression >2sigma(I)
_cod_data_source_file c5cc02432c2.cif
_cod_data_source_block b
_cod_original_cell_volume 3303.7(11)
_cod_original_sg_symbol_Hall '-C 2yc  '
_cod_original_sg_symbol_H-M 'C2/c  '
_cod_original_formula_sum 'C6 H4 Cu2 N9 O1.50'
_cod_database_code 7117298

loop_
_symmetry_equiv_pos_as_xyz
'x, y, z'
'-x, y, -z+1/2'
'x+1/2, y+1/2, z'
'-x+1/2, y+1/2, -z+1/2'
'-x, -y, -z'
'x, -y, z-1/2'
'-x+1/2, -y+1/2, -z'
'x+1/2, -y+1/2, z-1/2'

loop_
_atom_site_label
_atom_site_type_symbol
_atom_site_fract_x
_atom_site_fract_y
_atom_site_fract_z
_atom_site_U_iso_or_equiv
_atom_site_adp_type
_atom_site_occupancy
_atom_site_symmetry_multiplicity
_atom_site_calc_flag
_atom_site_refinement_flags
_atom_site_disorder_assembly
_atom_site_disorder_group
Cu1 Cu 1.042716(13) 0.82361(3) 0.03963(2) 0.02887(8) Uani 1 1 d . . .
Cu2 Cu 0.957200(13) 0.61493(3) 0.12225(2) 0.02990(9) Uani 1 1 d . . .
O1 O 0.7649(4) 0.1242(10) 0.8086(6) 0.296(3) Uani 1 1 d DU . .
H1W1 H 0.7860 0.0545 0.8419 0.444 Uiso 1 1 d RD . .
H1W2 H 0.7871 0.1983 0.8189 0.444 Uiso 1 1 d RD . .
O2 O 0.6206(6) 0.0888(15) 0.6620(9) 0.091(2) Uani 0.25 1 d PU . .
O3 O 1.0000 0.902(4) 0.7500 0.421(3) Uani 0.50 2 d SPU . .
N1 N 0.86306(9) 0.9823(2) -0.02937(15) 0.0334(5) Uani 1 1 d U . .
N2 N 0.92087(9) 0.9935(2) -0.02155(14) 0.0304(5) Uani 1 1 d U . .
N3 N 0.95359(8) 0.8789(2) 0.01690(14) 0.0260(5) Uani 1 1 d U . .
N4 N 0.91801(8) 0.7897(2) 0.03613(14) 0.0264(5) Uani 1 1 d U . .
N5 N 0.91764(9) 0.6822(2) 0.20098(13) 0.0261(5) Uani 1 1 d U . .
N6 N 0.95187(9) 0.6989(2) 0.29279(13) 0.0275(5) Uani 1 1 d U . .
N7 N 0.91779(9) 0.7645(2) 0.32342(14) 0.0308(5) Uani 1 1 d U . .
N8 N 0.86000(9) 0.7913(3) 0.25217(14) 0.0316(5) Uani 1 1 d U . .
C6 C 1.04375(12) 0.6686(3) -0.03586(17) 0.0310(6) Uani 1 1 d U . .
C1 C 0.74918(10) 0.6979(3) 0.07708(17) 0.0305(6) Uani 1 1 d U . .
H1 H 0.7492 0.6625 0.1296 0.037 Uiso 1 1 calc R . .
C2 C 0.80603(10) 0.7438(3) 0.08491(16) 0.0272(5) Uani 1 1 d U . .
C3 C 0.80715(10) 0.7963(3) 0.00681(16) 0.0274(5) Uani 1 1 d U . .
C4 C 0.86330(10) 0.8555(3) 0.00706(16) 0.0270(5) Uani 1 1 d U . .
C5 C 0.86185(10) 0.7401(3) 0.17876(16) 0.0268(5) Uani 1 1 d U . .
N9 N 0.95543(12) 0.4334(3) 0.07067(18) 0.0504(8) Uani 1 1 d U . .

loop_
_atom_site_aniso_label
_atom_site_aniso_U_11
_atom_site_aniso_U_22
_atom_site_aniso_U_33
_atom_site_aniso_U_23
_atom_site_aniso_U_13
_atom_site_aniso_U_12
Cu1 0.02449(12) 0.03190(16) 0.03136(13) 0.00049(11) 0.01477(10) -0.00188(11)
Cu2 0.02625(13) 0.03109(16) 0.02978(13) -0.00367(11) 0.01203(10) -0.00132(11)
O1 0.294(3) 0.296(3) 0.296(3) 0.022(3) 0.146(2) -0.008(3)
O2 0.087(3) 0.091(3) 0.093(3) 0.011(3) 0.043(2) -0.009(3)
O3 0.423(4) 0.422(4) 0.420(4) 0.000 0.211(2) 0.000
N1 0.0175(6) 0.0386(9) 0.0417(8) 0.0091(8) 0.0130(6) -0.0006(7)
N2 0.0192(6) 0.0324(8) 0.0385(8) 0.0078(7) 0.0136(6) -0.0016(7)
N3 0.0161(6) 0.0304(9) 0.0316(8) 0.0048(7) 0.0119(5) -0.0013(6)
N4 0.0163(6) 0.0322(8) 0.0288(7) 0.0024(7) 0.0100(5) -0.0033(7)
N5 0.0182(6) 0.0340(9) 0.0229(7) -0.0005(7) 0.0078(5) -0.0017(7)
N6 0.0191(7) 0.0383(9) 0.0225(7) -0.0018(7) 0.0084(5) 0.0008(7)
N7 0.0189(7) 0.0442(10) 0.0257(7) -0.0022(8) 0.0083(5) 0.0035(8)
N8 0.0184(7) 0.0454(10) 0.0275(7) -0.0014(8) 0.0088(6) 0.0030(7)
C6 0.0364(10) 0.0249(11) 0.0353(10) -0.0102(9) 0.0205(8) -0.0009(9)
C1 0.0194(8) 0.0415(12) 0.0295(9) 0.0060(9) 0.0113(6) -0.0029(9)
C2 0.0172(7) 0.0354(10) 0.0263(7) 0.0020(8) 0.0089(6) -0.0034(8)
C3 0.0171(7) 0.0361(10) 0.0280(8) 0.0022(8) 0.0106(6) -0.0024(8)
C4 0.0171(6) 0.0360(9) 0.0274(8) 0.0040(8) 0.0108(6) -0.0030(7)
C5 0.0178(7) 0.0355(10) 0.0245(7) 0.0019(8) 0.0086(6) -0.0017(8)
N9 0.0446(11) 0.0584(15) 0.0480(11) 0.0034(12) 0.0229(8) -0.0019(11)

loop_
_atom_type_symbol
_atom_type_description
_atom_type_scat_dispersion_real
_atom_type_scat_dispersion_imag
_atom_type_scat_source
C C 0.0033 0.0016 'International Tables Vol C Tables 4.2.6.8 and 6.1.1.4'
H H 0.0000 0.0000 'International Tables Vol C Tables 4.2.6.8 and 6.1.1.4'
N N 0.0061 0.0033 'International Tables Vol C Tables 4.2.6.8 and 6.1.1.4'
O O 0.0106 0.0060 'International Tables Vol C Tables 4.2.6.8 and 6.1.1.4'
Cu Cu 0.3201 1.2651 'International Tables Vol C Tables 4.2.6.8 and 6.1.1.4'

loop_
_geom_angle_atom_site_label_1
_geom_angle_atom_site_label_2
_geom_angle_atom_site_label_3
_geom_angle
_geom_angle_site_symmetry_1
_geom_angle_site_symmetry_3
C6 Cu1 N2 114.00(12) . 5_775
C6 Cu1 N7 110.70(10) . 2_755
N2 Cu1 N7 113.35(9) 5_775 2_755
C6 Cu1 N3 115.05(10) . .
N2 Cu1 N3 104.47(8) 5_775 .
N7 Cu1 N3 98.19(9) 2_755 .
N9 Cu2 N5 130.08(11) . .
N9 Cu2 N4 120.85(10) . .
N5 Cu2 N4 89.13(9) . .
N9 Cu2 N6 114.94(10) . 2_755
N5 Cu2 N6 97.44(8) . 2_755
N4 Cu2 N6 97.22(8) . 2_755
H1W1 O1 H1W2 113.3 . .
C4 N1 N2 104.8(2) . .
N3 N2 N1 109.5(2) . .
N3 N2 Cu1 125.03(16) . 5_775
N1 N2 Cu1 124.13(17) . 5_775
N2 N3 N4 109.04(19) . .
N2 N3 Cu1 128.75(18) . .
N4 N3 Cu1 122.07(15) . .
C4 N4 N3 105.3(2) . .
C4 N4 Cu2 131.20(19) . .
N3 N4 Cu2 121.90(14) . .
N6 N5 C5 103.8(2) . .
N6 N5 Cu2 122.10(16) . .
C5 N5 Cu2 133.08(16) . .
N7 N6 N5 109.68(18) . .
N7 N6 Cu2 125.22(14) . 2_755
N5 N6 Cu2 124.82(18) . 2_755
N6 N7 N8 109.8(2) . .
N6 N7 Cu1 120.84(13) . 2_755
N8 N7 Cu1 129.12(19) . 2_755
C5 N8 N7 103.6(2) . .
N9 C6 Cu1 170.6(3) 5_765 .
C3 C1 C2 121.6(3) 7_665 .
C3 C1 H1 119.2 7_665 .
C2 C1 H1 119.2 . .
C1 C2 C3 120.1(2) . .
C1 C2 C5 116.4(2) . .
C3 C2 C5 123.4(2) . .
C1 C3 C2 118.3(2) 7_665 .
C1 C3 C4 116.3(2) 7_665 .
C2 C3 C4 125.31(19) . .
N4 C4 N1 111.3(2) . .
N4 C4 C3 125.7(2) . .
N1 C4 C3 122.8(2) . .
N8 C5 N5 113.11(19) . .
N8 C5 C2 121.4(2) . .
N5 C5 C2 125.5(2) . .
C6 N9 Cu2 174.3(3) 5_765 .

loop_
_geom_bond_atom_site_label_1
_geom_bond_atom_site_label_2
_geom_bond_distance
_geom_bond_site_symmetry_2
Cu1 C6 1.935(3) .
Cu1 N2 2.037(2) 5_775
Cu1 N7 2.045(2) 2_755
Cu1 N3 2.076(2) .
Cu2 N9 1.912(3) .
Cu2 N5 2.066(2) .
Cu2 N4 2.080(2) .
Cu2 N6 2.099(2) 2_755
O1 H1W1 0.8493 .
O1 H1W2 0.8511 .
N1 C4 1.344(4) .
N1 N2 1.351(3) .
N2 N3 1.309(3) .
N2 Cu1 2.037(2) 5_775
N3 N4 1.357(3) .
N4 C4 1.325(3) .
N5 N6 1.325(3) .
N5 C5 1.336(3) .
N6 N7 1.322(3) .
N6 Cu2 2.099(2) 2_755
N7 N8 1.333(3) .
N7 Cu1 2.045(2) 2_755
N8 C5 1.326(4) .
C6 N9 1.131(4) 5_765
C1 C3 1.381(3) 7_665
C1 C2 1.394(4) .
C1 H1 0.9300 .
C2 C3 1.395(4) .
C2 C5 1.466(3) .
C3 C1 1.381(3) 7_665
C3 C4 1.476(4) .
N9 C6 1.131(4) 5_765

loop_
_geom_torsion_atom_site_label_1
_geom_torsion_atom_site_label_2
_geom_torsion_atom_site_label_3
_geom_torsion_atom_site_label_4
_geom_torsion
_geom_torsion_site_symmetry_1
_geom_torsion_site_symmetry_2
_geom_torsion_site_symmetry_3
_geom_torsion_site_symmetry_4
C4 N1 N2 N3 0.4(3) . . . .
C4 N1 N2 Cu1 -167.02(17) . . . 5_775
N1 N2 N3 N4 -0.5(3) . . . .
Cu1 N2 N3 N4 166.77(16) 5_775 . . .
N1 N2 N3 Cu1 175.21(16) . . . .
Cu1 N2 N3 Cu1 -17.5(3) 5_775 . . .
C6 Cu1 N3 N2 -111.0(2) . . . .
N2 Cu1 N3 N2 14.7(3) 5_775 . . .
N7 Cu1 N3 N2 131.5(2) 2_755 . . .
C6 Cu1 N3 N4 64.2(2) . . . .
N2 Cu1 N3 N4 -170.03(17) 5_775 . . .
N7 Cu1 N3 N4 -53.25(19) 2_755 . . .
N2 N3 N4 C4 0.4(3) . . . .
Cu1 N3 N4 C4 -175.68(16) . . . .
N2 N3 N4 Cu2 -166.78(16) . . . .
Cu1 N3 N4 Cu2 17.1(3) . . . .
N9 Cu2 N4 C4 101.6(2) . . . .
N5 Cu2 N4 C4 -36.2(2) . . . .
N6 Cu2 N4 C4 -133.6(2) 2_755 . . .
N9 Cu2 N4 N3 -94.9(2) . . . .
N5 Cu2 N4 N3 127.27(19) . . . .
N6 Cu2 N4 N3 29.9(2) 2_755 . . .
N9 Cu2 N5 N6 102.2(2) . . . .
N4 Cu2 N5 N6 -126.72(19) . . . .
N6 Cu2 N5 N6 -29.55(17) 2_755 . . .
N9 Cu2 N5 C5 -91.5(3) . . . .
N4 Cu2 N5 C5 39.6(2) . . . .
N6 Cu2 N5 C5 136.8(2) 2_755 . . .
C5 N5 N6 N7 -0.2(3) . . . .
Cu2 N5 N6 N7 169.53(17) . . . .
C5 N5 N6 Cu2 173.81(18) . . . 2_755
Cu2 N5 N6 Cu2 -16.4(3) . . . 2_755
N5 N6 N7 N8 0.5(3) . . . .
Cu2 N6 N7 N8 -173.48(17) 2_755 . . .
N5 N6 N7 Cu1 -174.85(16) . . . 2_755
Cu2 N6 N7 Cu1 11.1(3) 2_755 . . 2_755
N6 N7 N8 C5 -0.6(3) . . . .
Cu1 N7 N8 C5 174.3(2) 2_755 . . .
N2 Cu1 C6 N9 153.9(14) 5_775 . . 5_765
N7 Cu1 C6 N9 24.7(15) 2_755 . . 5_765
N3 Cu1 C6 N9 -85.5(15) . . . 5_765
C3 C1 C2 C3 -0.4(5) 7_665 . . .
C3 C1 C2 C5 176.5(3) 7_665 . . .
C1 C2 C3 C1 0.4(5) . . . 7_665
C5 C2 C3 C1 -176.3(3) . . . 7_665
C1 C2 C3 C4 176.3(3) . . . .
C5 C2 C3 C4 -0.4(4) . . . .
N3 N4 C4 N1 -0.1(3) . . . .
Cu2 N4 C4 N1 165.37(17) . . . .
N3 N4 C4 C3 175.4(2) . . . .
Cu2 N4 C4 C3 -19.1(4) . . . .
N2 N1 C4 N4 -0.2(3) . . . .
N2 N1 C4 C3 -175.9(2) . . . .
C1 C3 C4 N4 -127.1(3) 7_665 . . .
C2 C3 C4 N4 56.9(4) . . . .
C1 C3 C4 N1 47.9(4) 7_665 . . .
C2 C3 C4 N1 -128.0(3) . . . .
N7 N8 C5 N5 0.5(3) . . . .
N7 N8 C5 C2 177.9(2) . . . .
N6 N5 C5 N8 -0.1(3) . . . .
Cu2 N5 C5 N8 -168.26(19) . . . .
N6 N5 C5 C2 -177.4(2) . . . .
Cu2 N5 C5 C2 14.4(4) . . . .
C1 C2 C5 N8 -47.5(4) . . . .
C3 C2 C5 N8 129.3(3) . . . .
C1 C2 C5 N5 129.6(3) . . . .
C3 C2 C5 N5 -53.6(4) . . . .
N5 Cu2 N9 C6 167(2) . . . 5_765
N4 Cu2 N9 C6 49(2) . . . 5_765
N6 Cu2 N9 C6 -67(2) 2_755 . . 5_765

loop_
_platon_squeeze_void_nr
_platon_squeeze_void_average_x
_platon_squeeze_void_average_y
_platon_squeeze_void_average_z
_platon_squeeze_void_volume
_platon_squeeze_void_count_electrons
_platon_squeeze_void_content
1 0.750 0.249 0.000 267 55 ' '
2 0.250 0.249 0.500 266 55 ' '
3 0.750 -0.251 0.500 267 55 ' '
4 0.250 -0.251 1.000 266 55 ' '
